data_4338893
loop_
_publ_author_name
'Piglosiewicz, Ingmar M.'
'Beckhaus, R\"udiger'
'Wittstock, Gunther'
'Saak, Wolfgang'
'Haase, Detlef'

_publ_section_title
;
 Selective oxidation and reduction of trinuclear titanium(II)
 hexaazatrinaphthylene complexes-synthesis, structure, and electrochemical
 investigations.
;
_journal_issue 18
_journal_name_full 'Inorganic chemistry'
_journal_page_first 7610
_journal_page_last 7620
_journal_paper_doi 10.1021/ic701009u
_journal_volume 46
_journal_year 2007
_chemical_formula_sum 'C28 H24 F6 N4 P Ti'
_chemical_formula_weight 609.38
_chemical_name_systematic
; 
 ? 
;
_space_group_IT_number 14
_symmetry_cell_setting monoclinic
_symmetry_space_group_name_Hall '-P 2ybc'
_symmetry_space_group_name_H-M 'P 1 21/c 1'
_atom_sites_solution_hydrogens geom
_atom_sites_solution_primary direct
_atom_sites_solution_secondary difmap
_audit_creation_method SHELXL-97
_cell_angle_alpha 90.00
_cell_angle_beta 111.105(10)
_cell_angle_gamma 90.00
_cell_formula_units_Z 4
_cell_length_a 11.5116(12)
_cell_length_b 16.2337(17)
_cell_length_c 14.5075(11)
_cell_measurement_temperature 153(2)
_cell_volume 2529.2(5)
_computing_cell_refinement 'IPDS (Stoe, 1999)'
_computing_data_collection 'IPDS (Stoe, 1999)'
_computing_data_reduction 'XRED (Stoe, 1997)'
_computing_molecular_graphics 'Ortep-3 for Windows (Farrugia, 1997)'
_computing_publication_material 'SHELX-97 (Sheldrick, 1997)'
_computing_structure_refinement 'SHELXL-97 (Sheldrick, 1997)'
_computing_structure_solution 'SHELXS-97 (Sheldrick, 1990)'
_diffrn_ambient_temperature 153(2)
_diffrn_measured_fraction_theta_full 0.941
_diffrn_measured_fraction_theta_max 0.941
_diffrn_measurement_device_type 'Stoe IPDS'
_diffrn_radiation_monochromator graphite
_diffrn_radiation_source 'fine-focus sealed tube'
_diffrn_radiation_type MoK\a
_diffrn_radiation_wavelength 0.71073
_diffrn_reflns_av_R_equivalents 0.3835
_diffrn_reflns_av_sigmaI/netI 0.4810
_diffrn_reflns_limit_h_max 14
_diffrn_reflns_limit_h_min -14
_diffrn_reflns_limit_k_max 20
_diffrn_reflns_limit_k_min -19
_diffrn_reflns_limit_l_max 16
_diffrn_reflns_limit_l_min -16
_diffrn_reflns_number 21830
_diffrn_reflns_theta_full 26.05
_diffrn_reflns_theta_max 26.05
_diffrn_reflns_theta_min 2.27
_exptl_absorpt_coefficient_mu 0.474
_exptl_absorpt_correction_T_max 0.9953
_exptl_absorpt_correction_T_min 0.8908
_exptl_absorpt_correction_type none
_exptl_crystal_colour green
_exptl_crystal_density_diffrn 1.600
_exptl_crystal_density_method 'not measured'
_exptl_crystal_description plate
_exptl_crystal_F_000 1244
_exptl_crystal_size_max 0.25
_exptl_crystal_size_mid 0.09
_exptl_crystal_size_min 0.01
_refine_diff_density_max 0.280
_refine_diff_density_min -0.307
_refine_diff_density_rms 0.070
_refine_ls_extinction_method none
_refine_ls_goodness_of_fit_ref 0.568
_refine_ls_hydrogen_treatment constr
_refine_ls_matrix_type full
_refine_ls_number_parameters 361
_refine_ls_number_reflns 4697
_refine_ls_number_restraints 0
_refine_ls_restrained_S_all 0.568
_refine_ls_R_factor_all 0.2246
_refine_ls_R_factor_gt 0.0508
_refine_ls_shift/su_max 0.000
_refine_ls_shift/su_mean 0.000
_refine_ls_structure_factor_coef Fsqd
_refine_ls_weighting_details 'calc w=1/[\s^2^(Fo^2^)+(0.0000P)^2^+0.0000P] where P=(Fo^2^+2Fc^2^)/3'
_refine_ls_weighting_scheme calc
_refine_ls_wR_factor_gt 0.0742
_refine_ls_wR_factor_ref 0.1253
_reflns_number_gt 1144
_reflns_number_total 4697
_reflns_threshold_expression >2sigma(I)
_cod_data_source_file ic701009u-file004.cif
_cod_data_source_block IP335
_cod_original_cell_volume 2529.2(4)
_cod_original_sg_symbol_H-M P21/c
_cod_database_code 4338893

loop_
_symmetry_equiv_pos_as_xyz
'x, y, z'
'-x, y+1/2, -z+1/2'
'-x, -y, -z'
'x, -y-1/2, z-1/2'

loop_
_atom_site_label
_atom_site_type_symbol
_atom_site_fract_x
_atom_site_fract_y
_atom_site_fract_z
_atom_site_U_iso_or_equiv
_atom_site_adp_type
_atom_site_occupancy
_atom_site_symmetry_multiplicity
_atom_site_calc_flag
_atom_site_refinement_flags
Ti1 Ti 0.44110(13) 0.20909(8) 0.39152(12) 0.0177(3) Uani 1 1 d .
N1 N 0.3224(5) 0.2914(4) 0.2677(5) 0.0172(14) Uani 1 1 d .
N2 N 0.5219(6) 0.3362(4) 0.4285(5) 0.0207(16) Uani 1 1 d .
N3 N 0.1896(6) 0.4108(4) 0.1291(5) 0.0246(17) Uani 1 1 d .
N4 N 0.6056(6) 0.5013(4) 0.4501(5) 0.0220(17) Uani 1 1 d .
C1 C 0.2184(7) 0.2704(4) 0.1873(6) 0.0197(19) Uani 1 1 d .
C2 C 0.1767(8) 0.1865(4) 0.1729(7) 0.026(2) Uani 1 1 d .
H2 H 0.2195 0.1447 0.2182 0.031 Uiso 1 1 calc R
C3 C 0.0735(8) 0.1686(4) 0.0924(7) 0.027(2) Uani 1 1 d .
H3 H 0.0453 0.1132 0.0817 0.032 Uiso 1 1 calc R
C4 C 0.0073(8) 0.2298(5) 0.0243(7) 0.028(2) Uani 1 1 d .
H4 H -0.0638 0.2143 -0.0309 0.034 Uiso 1 1 calc R
C5 C 0.0432(8) 0.3112(5) 0.0360(7) 0.027(2) Uani 1 1 d .
C6 C 0.1519(7) 0.3310(4) 0.1192(6) 0.0201(19) Uani 1 1 d .
C7 C -0.0263(7) 0.3769(5) -0.0346(7) 0.032(2) Uani 1 1 d .
H7A H 0.0141 0.4302 -0.0126 0.049 Uiso 1 1 calc R
H7B H -0.1123 0.3790 -0.0369 0.049 Uiso 1 1 calc R
H7C H -0.0260 0.3644 -0.1006 0.049 Uiso 1 1 calc R
C8 C 0.2910(7) 0.4292(5) 0.2043(6) 0.023(2) Uani 1 1 d .
H8 H 0.3214 0.4841 0.2107 0.027 Uiso 1 1 calc R
C9 C 0.3565(8) 0.3706(4) 0.2759(7) 0.023(2) Uani 1 1 d .
C10 C 0.4669(7) 0.3935(4) 0.3615(6) 0.0216(19) Uani 1 1 d .
C11 C 0.5080(7) 0.4767(4) 0.3758(6) 0.0173(19) Uani 1 1 d .
H11 H 0.4621 0.5166 0.3289 0.021 Uiso 1 1 calc R
C12 C 0.6673(7) 0.4433(4) 0.5163(6) 0.0160(18) Uani 1 1 d .
C13 C 0.7742(7) 0.4678(5) 0.5972(7) 0.024(2) Uani 1 1 d .
C14 C 0.8325(7) 0.4110(5) 0.6683(6) 0.025(2) Uani 1 1 d .
H14 H 0.9022 0.4276 0.7241 0.031 Uiso 1 1 calc R
C15 C 0.7919(8) 0.3281(5) 0.6611(6) 0.027(2) Uani 1 1 d .
H15 H 0.8347 0.2896 0.7113 0.033 Uiso 1 1 calc R
C16 C 0.6904(7) 0.3033(5) 0.5815(6) 0.025(2) Uani 1 1 d .
H16 H 0.6646 0.2474 0.5759 0.030 Uiso 1 1 calc R
C17 C 0.6246(7) 0.3601(4) 0.5085(6) 0.0194(19) Uani 1 1 d .
C18 C 0.8206(8) 0.5551(5) 0.6002(7) 0.030(2) Uani 1 1 d .
H18A H 0.7645 0.5857 0.5434 0.045 Uiso 1 1 calc R
H18B H 0.9046 0.5545 0.5978 0.045 Uiso 1 1 calc R
H18C H 0.8228 0.5817 0.6614 0.045 Uiso 1 1 calc R
C19 C 0.4345(8) 0.1826(5) 0.5498(7) 0.033(2) Uani 1 1 d .
H19 H 0.5107 0.1815 0.6049 0.040 Uiso 1 1 calc R
C20 C 0.3776(9) 0.1143(5) 0.4903(8) 0.034(3) Uani 1 1 d .
H20 H 0.4075 0.0593 0.4999 0.041 Uiso 1 1 calc R
C21 C 0.2698(8) 0.1415(5) 0.4148(7) 0.027(2) Uani 1 1 d .
H21 H 0.2149 0.1089 0.3631 0.033 Uiso 1 1 calc R
C22 C 0.2579(7) 0.2262(4) 0.4299(7) 0.022(2) Uani 1 1 d .
H22 H 0.1921 0.2604 0.3900 0.026 Uiso 1 1 calc R
C23 C 0.3596(8) 0.2522(5) 0.5138(7) 0.028(2) Uani 1 1 d .
H23 H 0.3742 0.3063 0.5405 0.033 Uiso 1 1 calc R
C24 C 0.4764(7) 0.1345(5) 0.2664(7) 0.027(2) Uani 1 1 d .
H24 H 0.4094 0.1260 0.2055 0.032 Uiso 1 1 calc R
C25 C 0.5614(8) 0.2026(6) 0.2906(7) 0.032(2) Uani 1 1 d .
H25 H 0.5607 0.2476 0.2487 0.039 Uiso 1 1 calc R
C26 C 0.6451(7) 0.1910(4) 0.3868(7) 0.030(2) Uani 1 1 d .
H26 H 0.7114 0.2272 0.4208 0.036 Uiso 1 1 calc R
C27 C 0.6171(7) 0.1179(4) 0.4259(7) 0.024(2) Uani 1 1 d .
H27 H 0.6596 0.0960 0.4899 0.029 Uiso 1 1 calc R
C28 C 0.5103(7) 0.0827(5) 0.3490(6) 0.024(2) Uani 1 1 d .
H28 H 0.4700 0.0327 0.3538 0.029 Uiso 1 1 calc R
P1 P 0.8054(2) 0.42197(13) 0.2774(2) 0.0308(6) Uani 1 1 d .
F1 F 0.7241(6) 0.3605(4) 0.3150(6) 0.090(3) Uani 1 1 d .
F2 F 0.8970(6) 0.3492(3) 0.2762(6) 0.076(2) Uani 1 1 d .
F3 F 0.8848(5) 0.4854(3) 0.2417(5) 0.0606(19) Uani 1 1 d .
F4 F 0.7164(5) 0.4943(3) 0.2833(5) 0.0601(19) Uani 1 1 d .
F5 F 0.8906(5) 0.4399(4) 0.3897(4) 0.0634(19) Uani 1 1 d .
F6 F 0.7183(6) 0.4048(6) 0.1673(5) 0.100(3) Uani 1 1 d .

loop_
_atom_site_aniso_label
_atom_site_aniso_U_11
_atom_site_aniso_U_22
_atom_site_aniso_U_33
_atom_site_aniso_U_23
_atom_site_aniso_U_13
_atom_site_aniso_U_12
Ti1 0.0226(8) 0.0121(6) 0.0189(9) 0.0004(7) 0.0082(6) -0.0010(7)
N1 0.021(3) 0.015(3) 0.018(4) 0.002(3) 0.009(3) 0.001(3)
N2 0.031(4) 0.021(3) 0.010(4) 0.001(3) 0.008(3) -0.002(3)
N3 0.022(4) 0.020(4) 0.024(5) -0.003(3) 0.000(3) -0.001(3)
N4 0.021(4) 0.023(3) 0.023(5) 0.000(3) 0.008(3) -0.003(3)
C1 0.026(5) 0.018(4) 0.021(6) 0.001(3) 0.015(4) 0.001(3)
C2 0.024(5) 0.019(4) 0.038(6) -0.005(4) 0.014(4) -0.004(3)
C3 0.028(5) 0.018(4) 0.031(6) -0.001(4) 0.007(4) 0.002(4)
C4 0.027(5) 0.030(5) 0.027(6) -0.010(4) 0.010(4) -0.001(4)
C5 0.030(5) 0.036(5) 0.018(6) 0.001(4) 0.011(4) -0.006(4)
C6 0.017(4) 0.018(4) 0.021(6) 0.000(3) 0.003(4) 0.008(3)
C7 0.016(5) 0.039(5) 0.039(7) 0.010(4) 0.005(4) 0.005(4)
C8 0.031(5) 0.017(4) 0.024(6) 0.006(4) 0.014(4) -0.002(4)
C9 0.032(5) 0.018(4) 0.024(6) 0.005(4) 0.016(4) -0.001(3)
C10 0.019(5) 0.024(4) 0.018(6) -0.003(3) 0.002(4) -0.004(3)
C11 0.021(5) 0.018(4) 0.017(5) 0.007(3) 0.013(4) 0.000(3)
C12 0.022(4) 0.017(4) 0.015(5) 0.002(3) 0.013(4) 0.001(3)
C13 0.017(4) 0.023(4) 0.035(6) -0.010(4) 0.010(4) -0.001(3)
C14 0.019(4) 0.031(5) 0.026(6) 0.001(4) 0.008(4) 0.003(4)
C15 0.027(5) 0.025(4) 0.022(6) 0.012(4) 0.000(4) 0.007(4)
C16 0.025(5) 0.022(4) 0.021(6) -0.001(4) -0.001(4) -0.005(4)
C17 0.020(4) 0.014(4) 0.028(6) -0.001(3) 0.012(4) 0.006(3)
C18 0.025(5) 0.029(4) 0.032(6) -0.003(4) 0.006(4) -0.008(4)
C19 0.036(6) 0.045(6) 0.021(6) 0.002(4) 0.015(4) -0.002(4)
C20 0.058(7) 0.017(4) 0.043(7) 0.006(4) 0.036(6) -0.001(4)
C21 0.035(6) 0.028(4) 0.026(6) -0.008(4) 0.020(4) -0.019(4)
C22 0.017(4) 0.026(5) 0.028(6) 0.004(4) 0.014(4) 0.004(3)
C23 0.042(6) 0.028(4) 0.022(6) -0.010(4) 0.023(5) -0.004(4)
C24 0.021(5) 0.035(5) 0.025(6) -0.011(4) 0.008(4) 0.008(4)
C25 0.034(5) 0.029(4) 0.035(6) 0.000(4) 0.015(4) -0.004(4)
C26 0.023(5) 0.021(5) 0.039(7) -0.007(4) 0.003(4) 0.003(3)
C27 0.018(4) 0.021(4) 0.030(6) 0.004(4) 0.005(4) 0.010(3)
C28 0.026(5) 0.015(4) 0.032(6) 0.002(4) 0.012(4) -0.004(4)
P1 0.0272(13) 0.0228(11) 0.0382(17) 0.0016(11) 0.0068(11) -0.0042(10)
F1 0.066(5) 0.063(4) 0.147(8) 0.045(4) 0.045(5) -0.024(3)
F2 0.070(5) 0.041(3) 0.113(7) -0.027(4) 0.028(4) 0.009(3)
F3 0.039(4) 0.056(4) 0.081(5) 0.032(3) 0.014(3) -0.003(3)
F4 0.046(4) 0.055(4) 0.080(5) 0.004(3) 0.022(3) 0.029(3)
F5 0.055(4) 0.079(4) 0.036(4) 0.002(3) -0.008(3) 0.009(3)
F6 0.055(5) 0.165(7) 0.053(5) -0.044(5) -0.012(4) -0.021(5)

loop_
_atom_type_symbol
_atom_type_description
_atom_type_scat_dispersion_real
_atom_type_scat_dispersion_imag
_atom_type_scat_source
C C 0.0033 0.0016 'International Tables Vol C Tables 4.2.6.8 and 6.1.1.4'
H H 0.0000 0.0000 'International Tables Vol C Tables 4.2.6.8 and 6.1.1.4'
N N 0.0061 0.0033 'International Tables Vol C Tables 4.2.6.8 and 6.1.1.4'
F F 0.0171 0.0103 'International Tables Vol C Tables 4.2.6.8 and 6.1.1.4'
P P 0.1023 0.0942 'International Tables Vol C Tables 4.2.6.8 and 6.1.1.4'
Ti Ti 0.2776 0.4457 'International Tables Vol C Tables 4.2.6.8 and 6.1.1.4'

loop_
_geom_angle_atom_site_label_1
_geom_angle_atom_site_label_2
_geom_angle_atom_site_label_3
_geom_angle
N2 Ti1 N1 74.1(2)
N2 Ti1 C24 119.3(3)
N1 Ti1 C24 85.0(3)
N2 Ti1 C25 84.5(3)
N1 Ti1 C25 81.7(3)
C24 Ti1 C25 35.6(3)
N2 Ti1 C28 135.3(3)
N1 Ti1 C28 118.0(3)
C24 Ti1 C28 34.7(3)
C25 Ti1 C28 57.9(3)
N2 Ti1 C19 95.2(3)
N1 Ti1 C19 131.1(3)
C24 Ti1 C19 137.4(3)
C25 Ti1 C19 145.9(3)
C28 Ti1 C19 103.1(3)
N2 Ti1 C22 99.4(3)
N1 Ti1 C22 77.5(3)
C24 Ti1 C22 131.1(3)
C25 Ti1 C22 156.8(3)
C28 Ti1 C22 124.9(3)
C19 Ti1 C22 56.9(3)
N2 Ti1 C21 132.9(3)
N1 Ti1 C21 95.2(3)
C24 Ti1 C21 104.8(3)
C25 Ti1 C21 140.3(3)
C28 Ti1 C21 90.6(3)
C19 Ti1 C21 57.4(3)
C22 Ti1 C21 34.3(3)
N2 Ti1 C20 129.6(3)
N1 Ti1 C20 129.0(3)
C24 Ti1 C20 108.0(3)
C25 Ti1 C20 136.1(3)
C28 Ti1 C20 78.6(3)
C19 Ti1 C20 34.6(3)
C22 Ti1 C20 56.4(3)
C21 Ti1 C20 34.1(3)
N2 Ti1 C23 78.1(3)
N1 Ti1 C23 97.5(3)
C24 Ti1 C23 162.3(3)
C25 Ti1 C23 162.1(3)
C28 Ti1 C23 135.0(3)
C19 Ti1 C23 34.3(3)
C22 Ti1 C23 34.5(3)
C21 Ti1 C23 57.6(3)
C20 Ti1 C23 57.1(3)
N2 Ti1 C26 78.1(3)
N1 Ti1 C26 111.6(3)
C24 Ti1 C26 57.8(3)
C25 Ti1 C26 34.1(3)
C28 Ti1 C26 57.2(3)
C19 Ti1 C26 112.4(3)
C22 Ti1 C26 169.0(3)
C21 Ti1 C26 144.9(3)
C20 Ti1 C26 117.0(3)
C23 Ti1 C26 135.2(3)
N2 Ti1 C27 105.6(3)
N1 Ti1 C27 138.5(3)
C24 Ti1 C27 58.3(3)
C25 Ti1 C27 57.5(3)
C28 Ti1 C27 35.3(3)
C19 Ti1 C27 90.3(3)
C22 Ti1 C27 140.5(3)
C21 Ti1 C27 111.4(3)
C20 Ti1 C27 84.1(3)
C23 Ti1 C27 123.5(3)
C26 Ti1 C27 33.9(3)
C9 N1 C1 116.7(6)
C9 N1 Ti1 115.1(5)
C1 N1 Ti1 128.2(5)
C10 N2 C17 117.1(6)
C10 N2 Ti1 114.9(5)
C17 N2 Ti1 127.9(5)
C8 N3 C6 117.4(7)
C11 N4 C12 116.7(6)
N1 C1 C6 120.5(6)
N1 C1 C2 120.0(7)
C6 C1 C2 119.5(7)
C3 C2 C1 118.0(8)
C2 C3 C4 122.2(7)
C5 C4 C3 121.7(8)
C4 C5 C6 116.9(8)
C4 C5 C7 122.5(8)
C6 C5 C7 120.5(7)
N3 C6 C1 121.3(7)
N3 C6 C5 117.0(7)
C1 C6 C5 121.7(7)
N3 C8 C9 122.5(7)
N1 C9 C8 121.4(8)
N1 C9 C10 117.1(7)
C8 C9 C10 121.4(7)
N2 C10 C11 120.9(7)
N2 C10 C9 118.6(7)
C11 C10 C9 120.4(7)
N4 C11 C10 123.6(7)
N4 C12 C13 118.1(6)
N4 C12 C17 121.7(7)
C13 C12 C17 120.1(7)
C14 C13 C12 118.7(7)
C14 C13 C18 122.6(8)
C12 C13 C18 118.6(7)
C13 C14 C15 121.8(8)
C16 C15 C14 119.9(7)
C15 C16 C17 120.5(7)
N2 C17 C16 121.1(7)
N2 C17 C12 119.9(7)
C16 C17 C12 119.0(7)
C23 C19 C20 108.4(8)
C23 C19 Ti1 73.9(5)
C20 C19 Ti1 73.7(5)
C21 C20 C19 108.5(7)
C21 C20 Ti1 72.8(5)
C19 C20 Ti1 71.8(5)
C20 C21 C22 107.2(8)
C20 C21 Ti1 73.2(5)
C22 C21 Ti1 72.8(4)
C21 C22 C23 109.2(8)
C21 C22 Ti1 72.9(4)
C23 C22 Ti1 73.1(5)
C19 C23 C22 106.7(7)
C19 C23 Ti1 71.8(5)
C22 C23 Ti1 72.4(5)
C28 C24 C25 107.3(8)
C28 C24 Ti1 73.7(5)
C25 C24 Ti1 72.7(5)
C26 C25 C24 107.8(8)
C26 C25 Ti1 74.5(6)
C24 C25 Ti1 71.6(5)
C25 C26 C27 110.1(8)
C25 C26 Ti1 71.3(5)
C27 C26 Ti1 73.8(5)
C26 C27 C28 106.1(8)
C26 C27 Ti1 72.3(4)
C28 C27 Ti1 70.5(4)
C24 C28 C27 108.7(7)
C24 C28 Ti1 71.7(5)
C27 C28 Ti1 74.2(4)
F6 P1 F4 89.9(4)
F6 P1 F3 90.9(4)
F4 P1 F3 89.8(3)
F6 P1 F2 92.3(4)
F4 P1 F2 177.7(4)
F3 P1 F2 90.9(3)
F6 P1 F1 89.9(5)
F4 P1 F1 88.5(4)
F3 P1 F1 178.1(4)
F2 P1 F1 90.7(4)
F6 P1 F5 178.5(4)
F4 P1 F5 88.9(3)
F3 P1 F5 90.0(4)
F2 P1 F5 88.9(4)
F1 P1 F5 89.1(4)

loop_
_geom_bond_atom_site_label_1
_geom_bond_atom_site_label_2
_geom_bond_distance
Ti1 N2 2.247(6)
Ti1 N1 2.261(6)
Ti1 C24 2.337(8)
Ti1 C25 2.351(9)
Ti1 C28 2.363(8)
Ti1 C19 2.364(9)
Ti1 C22 2.383(8)
Ti1 C21 2.384(8)
Ti1 C20 2.389(8)
Ti1 C23 2.391(8)
Ti1 C26 2.392(8)
Ti1 C27 2.411(7)
N1 C9 1.337(9)
N1 C1 1.380(10)
N2 C10 1.330(10)
N2 C17 1.382(10)
N3 C8 1.314(10)
N3 C6 1.358(9)
N4 C11 1.308(10)
N4 C12 1.350(10)
C1 C6 1.409(10)
C1 C2 1.434(10)
C2 C3 1.364(12)
C3 C4 1.415(11)
C4 C5 1.376(11)
C5 C6 1.428(11)
C5 C7 1.495(11)
C8 C9 1.410(11)
C9 C10 1.470(11)
C10 C11 1.421(10)
C12 C13 1.417(11)
C12 C17 1.429(10)
C13 C14 1.366(11)
C13 C18 1.510(10)
C14 C15 1.417(11)
C15 C16 1.374(11)
C16 C17 1.402(11)
C19 C23 1.404(11)
C19 C20 1.413(12)
C20 C21 1.398(13)
C21 C22 1.405(11)
C22 C23 1.416(12)
C24 C28 1.400(12)
C24 C25 1.434(11)
C25 C26 1.393(12)
C26 C27 1.401(11)
C27 C28 1.447(11)
P1 F6 1.575(7)
P1 F4 1.581(5)
P1 F3 1.582(6)
P1 F2 1.588(6)
P1 F1 1.593(6)
P1 F5 1.597(6)

loop_
_geom_torsion_atom_site_label_1
_geom_torsion_atom_site_label_2
_geom_torsion_atom_site_label_3
_geom_torsion_atom_site_label_4
_geom_torsion
N2 Ti1 N1 C9 0.4(5)
C24 Ti1 N1 C9 -121.9(5)
C25 Ti1 N1 C9 -86.2(6)
C28 Ti1 N1 C9 -132.9(5)
C19 Ti1 N1 C9 83.3(6)
C22 Ti1 N1 C9 104.0(6)
C21 Ti1 N1 C9 133.6(5)
C20 Ti1 N1 C9 128.9(5)
C23 Ti1 N1 C9 75.7(5)
C26 Ti1 N1 C9 -69.5(6)
C27 Ti1 N1 C9 -95.4(6)
N2 Ti1 N1 C1 -177.6(7)
C24 Ti1 N1 C1 60.1(7)
C25 Ti1 N1 C1 95.8(7)
C28 Ti1 N1 C1 49.1(7)
C19 Ti1 N1 C1 -94.7(7)
C22 Ti1 N1 C1 -74.0(7)
C21 Ti1 N1 C1 -44.4(7)
C20 Ti1 N1 C1 -49.1(8)
C23 Ti1 N1 C1 -102.3(7)
C26 Ti1 N1 C1 112.5(7)
C27 Ti1 N1 C1 86.6(7)
N1 Ti1 N2 C10 -2.5(6)
C24 Ti1 N2 C10 72.3(7)
C25 Ti1 N2 C10 80.4(6)
C28 Ti1 N2 C10 111.5(6)
C19 Ti1 N2 C10 -133.9(6)
C22 Ti1 N2 C10 -76.6(6)
C21 Ti1 N2 C10 -84.7(7)
C20 Ti1 N2 C10 -130.4(6)
C23 Ti1 N2 C10 -103.9(6)
C26 Ti1 N2 C10 114.3(6)
C27 Ti1 N2 C10 134.3(6)
N1 Ti1 N2 C17 -178.5(8)
C24 Ti1 N2 C17 -103.7(7)
C25 Ti1 N2 C17 -95.6(7)
C28 Ti1 N2 C17 -64.4(8)
C19 Ti1 N2 C17 50.2(7)
C22 Ti1 N2 C17 107.4(7)
C21 Ti1 N2 C17 99.3(8)
C20 Ti1 N2 C17 53.6(8)
C23 Ti1 N2 C17 80.1(7)
C26 Ti1 N2 C17 -61.7(7)
C27 Ti1 N2 C17 -41.7(8)
C9 N1 C1 C6 -1.1(11)
Ti1 N1 C1 C6 177.0(6)
C9 N1 C1 C2 179.5(7)
Ti1 N1 C1 C2 -2.5(11)
N1 C1 C2 C3 -180.0(8)
C6 C1 C2 C3 0.6(12)
C1 C2 C3 C4 -0.5(14)
C2 C3 C4 C5 -0.3(14)
C3 C4 C5 C6 1.1(13)
C3 C4 C5 C7 -179.4(8)
C8 N3 C6 C1 0.5(12)
C8 N3 C6 C5 -178.6(8)
N1 C1 C6 N3 1.7(12)
C2 C1 C6 N3 -178.9(8)
N1 C1 C6 C5 -179.3(8)
C2 C1 C6 C5 0.2(13)
C4 C5 C6 N3 178.1(7)
C7 C5 C6 N3 -1.5(13)
C4 C5 C6 C1 -1.0(13)
C7 C5 C6 C1 179.4(8)
C6 N3 C8 C9 -3.2(12)
C1 N1 C9 C8 -1.6(11)
Ti1 N1 C9 C8 -179.9(6)
C1 N1 C9 C10 179.8(8)
Ti1 N1 C9 C10 1.6(9)
N3 C8 C9 N1 4.0(13)
N3 C8 C9 C10 -177.5(9)
C17 N2 C10 C11 -4.0(11)
Ti1 N2 C10 C11 179.5(6)
C17 N2 C10 C9 -179.3(8)
Ti1 N2 C10 C9 4.2(10)
N1 C9 C10 N2 -4.0(12)
C8 C9 C10 N2 177.4(8)
N1 C9 C10 C11 -179.3(7)
C8 C9 C10 C11 2.1(13)
C12 N4 C11 C10 -1.2(12)
N2 C10 C11 N4 5.0(12)
C9 C10 C11 N4 -179.8(8)
C11 N4 C12 C13 179.4(8)
C11 N4 C12 C17 -3.1(11)
N4 C12 C13 C14 175.6(8)
C17 C12 C13 C14 -2.0(12)
N4 C12 C13 C18 -5.6(12)
C17 C12 C13 C18 176.8(7)
C12 C13 C14 C15 2.5(13)
C18 C13 C14 C15 -176.2(8)
C13 C14 C15 C16 -0.7(13)
C14 C15 C16 C17 -1.7(14)
C10 N2 C17 C16 -178.4(8)
Ti1 N2 C17 C16 -2.5(12)
C10 N2 C17 C12 -0.1(11)
Ti1 N2 C17 C12 175.8(5)
C15 C16 C17 N2 -179.5(8)
C15 C16 C17 C12 2.2(13)
N4 C12 C17 N2 3.9(11)
C13 C12 C17 N2 -178.7(8)
N4 C12 C17 C16 -177.8(8)
C13 C12 C17 C16 -0.4(12)
N2 Ti1 C19 C23 60.0(5)
N1 Ti1 C19 C23 -13.5(6)
C24 Ti1 C19 C23 -154.6(5)
C25 Ti1 C19 C23 147.8(6)
C28 Ti1 C19 C23 -161.1(5)
C22 Ti1 C19 C23 -37.8(5)
C21 Ti1 C19 C23 -78.9(6)
C20 Ti1 C19 C23 -115.3(8)
C26 Ti1 C19 C23 139.2(5)
C27 Ti1 C19 C23 165.7(5)
N2 Ti1 C19 C20 175.3(5)
N1 Ti1 C19 C20 101.8(6)
C24 Ti1 C19 C20 -39.3(7)
C25 Ti1 C19 C20 -96.9(7)
C28 Ti1 C19 C20 -45.8(6)
C22 Ti1 C19 C20 77.5(6)
C21 Ti1 C19 C20 36.4(5)
C23 Ti1 C19 C20 115.3(8)
C26 Ti1 C19 C20 -105.5(6)
C27 Ti1 C19 C20 -79.0(6)
C23 C19 C20 C21 2.3(11)
Ti1 C19 C20 C21 -64.0(7)
C23 C19 C20 Ti1 66.2(6)
N2 Ti1 C20 C21 110.7(6)
N1 Ti1 C20 C21 8.4(7)
C24 Ti1 C20 C21 -90.0(6)
C25 Ti1 C20 C21 -116.5(6)
C28 Ti1 C20 C21 -108.6(6)
C19 Ti1 C20 C21 116.8(8)
C22 Ti1 C20 C21 37.9(5)
C23 Ti1 C20 C21 79.4(6)
C26 Ti1 C20 C21 -152.4(5)
C27 Ti1 C20 C21 -143.9(6)
N2 Ti1 C20 C19 -6.1(7)
N1 Ti1 C20 C19 -108.5(6)
C24 Ti1 C20 C19 153.2(5)
C25 Ti1 C20 C19 126.7(6)
C28 Ti1 C20 C19 134.6(6)
C22 Ti1 C20 C19 -78.9(6)
C21 Ti1 C20 C19 -116.8(8)
C23 Ti1 C20 C19 -37.4(5)
C26 Ti1 C20 C19 90.8(6)
C27 Ti1 C20 C19 99.3(6)
C19 C20 C21 C22 -2.0(10)
Ti1 C20 C21 C22 -65.3(6)
C19 C20 C21 Ti1 63.3(6)
N2 Ti1 C21 C20 -100.3(6)
N1 Ti1 C21 C20 -173.5(5)
C24 Ti1 C21 C20 100.3(6)
C25 Ti1 C21 C20 103.3(7)
C28 Ti1 C21 C20 68.3(5)
C19 Ti1 C21 C20 -36.9(5)
C22 Ti1 C21 C20 -114.7(8)
C23 Ti1 C21 C20 -77.9(6)
C26 Ti1 C21 C20 45.9(8)
C27 Ti1 C21 C20 39.0(6)
N2 Ti1 C21 C22 14.3(7)
N1 Ti1 C21 C22 -58.8(5)
C24 Ti1 C21 C22 -145.0(5)
C25 Ti1 C21 C22 -142.0(5)
C28 Ti1 C21 C22 -177.1(5)
C19 Ti1 C21 C22 77.7(6)
C20 Ti1 C21 C22 114.7(8)
C23 Ti1 C21 C22 36.7(5)
C26 Ti1 C21 C22 160.6(6)
C27 Ti1 C21 C22 153.7(5)
C20 C21 C22 C23 1.0(10)
Ti1 C21 C22 C23 -64.5(6)
C20 C21 C22 Ti1 65.6(6)
N2 Ti1 C22 C21 -169.4(5)
N1 Ti1 C22 C21 119.2(6)
C24 Ti1 C22 C21 47.3(7)
C25 Ti1 C22 C21 92.7(9)
C28 Ti1 C22 C21 3.6(7)
C19 Ti1 C22 C21 -79.3(6)
C20 Ti1 C22 C21 -37.6(5)
C23 Ti1 C22 C21 -117.0(8)
C26 Ti1 C22 C21 -93.8(15)
C27 Ti1 C22 C21 -40.5(7)
N2 Ti1 C22 C23 -52.5(5)
N1 Ti1 C22 C23 -123.8(5)
C24 Ti1 C22 C23 164.3(5)
C25 Ti1 C22 C23 -150.4(7)
C28 Ti1 C22 C23 120.6(5)
C19 Ti1 C22 C23 37.7(5)
C21 Ti1 C22 C23 117.0(8)
C20 Ti1 C22 C23 79.3(6)
C26 Ti1 C22 C23 23.2(16)
C27 Ti1 C22 C23 76.5(6)
C20 C19 C23 C22 -1.6(10)
Ti1 C19 C23 C22 64.5(6)
C20 C19 C23 Ti1 -66.1(6)
C21 C22 C23 C19 0.3(10)
Ti1 C22 C23 C19 -64.1(6)
C21 C22 C23 Ti1 64.5(6)
N2 Ti1 C23 C19 -118.2(5)
N1 Ti1 C23 C19 169.8(5)
C24 Ti1 C23 C19 72.7(12)
C25 Ti1 C23 C19 -104.2(11)
C28 Ti1 C23 C19 26.5(7)
C22 Ti1 C23 C19 114.9(7)
C21 Ti1 C23 C19 78.4(6)
C20 Ti1 C23 C19 37.6(5)
C26 Ti1 C23 C19 -59.0(6)
C27 Ti1 C23 C19 -17.2(6)
N2 Ti1 C23 C22 126.9(5)
N1 Ti1 C23 C22 54.9(5)
C24 Ti1 C23 C22 -42.2(12)
C25 Ti1 C23 C22 140.9(9)
C28 Ti1 C23 C22 -88.4(6)
C19 Ti1 C23 C22 -114.9(7)
C21 Ti1 C23 C22 -36.5(5)
C20 Ti1 C23 C22 -77.2(5)
C26 Ti1 C23 C22 -173.9(4)
C27 Ti1 C23 C22 -132.1(5)
N2 Ti1 C24 C28 128.4(5)
N1 Ti1 C24 C28 -162.9(5)
C25 Ti1 C24 C28 114.6(7)
C19 Ti1 C24 C28 -11.2(7)
C22 Ti1 C24 C28 -94.1(5)
C21 Ti1 C24 C28 -68.8(5)
C20 Ti1 C24 C28 -33.4(6)
C23 Ti1 C24 C28 -63.8(12)
C26 Ti1 C24 C28 77.7(5)
C27 Ti1 C24 C28 37.5(4)
N2 Ti1 C24 C25 13.9(6)
N1 Ti1 C24 C25 82.6(5)
C28 Ti1 C24 C25 -114.6(7)
C19 Ti1 C24 C25 -125.7(6)
C22 Ti1 C24 C25 151.3(5)
C21 Ti1 C24 C25 176.7(5)
C20 Ti1 C24 C25 -147.9(5)
C23 Ti1 C24 C25 -178.4(9)
C26 Ti1 C24 C25 -36.9(5)
C27 Ti1 C24 C25 -77.1(5)
C28 C24 C25 C26 0.2(9)
Ti1 C24 C25 C26 66.3(6)
C28 C24 C25 Ti1 -66.1(6)
N2 Ti1 C25 C26 76.9(5)
N1 Ti1 C25 C26 151.6(5)
C24 Ti1 C25 C26 -115.3(7)
C28 Ti1 C25 C26 -77.6(5)
C19 Ti1 C25 C26 -14.3(8)
C22 Ti1 C25 C26 177.8(6)
C21 Ti1 C25 C26 -120.3(6)
C20 Ti1 C25 C26 -68.5(7)
C23 Ti1 C25 C26 63.1(12)
C27 Ti1 C25 C26 -35.6(4)
N2 Ti1 C25 C24 -167.9(5)
N1 Ti1 C25 C24 -93.1(5)
C28 Ti1 C25 C24 37.6(5)
C19 Ti1 C25 C24 101.0(7)
C22 Ti1 C25 C24 -66.9(9)
C21 Ti1 C25 C24 -5.0(8)
C20 Ti1 C25 C24 46.7(7)
C23 Ti1 C25 C24 178.4(9)
C26 Ti1 C25 C24 115.3(7)
C27 Ti1 C25 C24 79.6(5)
C24 C25 C26 C27 -0.3(10)
Ti1 C25 C26 C27 64.1(6)
C24 C25 C26 Ti1 -64.4(6)
N2 Ti1 C26 C25 -97.8(5)
N1 Ti1 C26 C25 -30.4(5)
C24 Ti1 C26 C25 38.5(5)
C28 Ti1 C26 C25 79.9(5)
C19 Ti1 C26 C25 171.4(5)
C22 Ti1 C26 C25 -175.5(13)
C21 Ti1 C26 C25 106.7(7)
C20 Ti1 C26 C25 133.6(5)
C23 Ti1 C26 C25 -157.1(5)
C27 Ti1 C26 C25 118.4(7)
N2 Ti1 C26 C27 143.8(6)
N1 Ti1 C26 C27 -148.8(5)
C24 Ti1 C26 C27 -79.9(5)
C25 Ti1 C26 C27 -118.4(7)
C28 Ti1 C26 C27 -38.5(5)
C19 Ti1 C26 C27 53.1(6)
C22 Ti1 C26 C27 66.1(15)
C21 Ti1 C26 C27 -11.6(9)
C20 Ti1 C26 C27 15.2(6)
C23 Ti1 C26 C27 84.6(6)
C25 C26 C27 C28 0.3(10)
Ti1 C26 C27 C28 62.8(6)
C25 C26 C27 Ti1 -62.5(7)
N2 Ti1 C27 C26 -36.9(6)
N1 Ti1 C27 C26 46.7(7)
C24 Ti1 C27 C26 78.2(6)
C25 Ti1 C27 C26 35.9(5)
C28 Ti1 C27 C26 115.0(8)
C19 Ti1 C27 C26 -132.4(5)
C22 Ti1 C27 C26 -164.0(5)
C21 Ti1 C27 C26 172.8(5)
C20 Ti1 C27 C26 -166.4(6)
C23 Ti1 C27 C26 -122.7(5)
N2 Ti1 C27 C28 -151.8(5)
N1 Ti1 C27 C28 -68.3(6)
C24 Ti1 C27 C28 -36.8(5)
C25 Ti1 C27 C28 -79.1(5)
C19 Ti1 C27 C28 112.7(5)
C22 Ti1 C27 C28 81.0(7)
C21 Ti1 C27 C28 57.9(6)
C20 Ti1 C27 C28 78.6(5)
C23 Ti1 C27 C28 122.3(5)
C26 Ti1 C27 C28 -115.0(8)
C25 C24 C28 C27 0.0(9)
Ti1 C24 C28 C27 -65.5(6)
C25 C24 C28 Ti1 65.5(5)
C26 C27 C28 C24 -0.2(10)
Ti1 C27 C28 C24 63.8(6)
C26 C27 C28 Ti1 -64.0(6)
N2 Ti1 C28 C24 -76.2(6)
N1 Ti1 C28 C24 19.4(5)
C25 Ti1 C28 C24 -38.7(5)
C19 Ti1 C28 C24 172.3(5)
C22 Ti1 C28 C24 113.7(5)
C21 Ti1 C28 C24 115.7(5)
C20 Ti1 C28 C24 147.7(5)
C23 Ti1 C28 C24 157.3(5)
C26 Ti1 C28 C24 -79.4(5)
C27 Ti1 C28 C24 -116.4(7)
N2 Ti1 C28 C27 40.2(7)
N1 Ti1 C28 C27 135.8(5)
C24 Ti1 C28 C27 116.4(7)
C25 Ti1 C28 C27 77.7(5)
C19 Ti1 C28 C27 -71.4(5)
C22 Ti1 C28 C27 -130.0(5)
C21 Ti1 C28 C27 -127.9(5)
C20 Ti1 C28 C27 -95.9(5)
C23 Ti1 C28 C27 -86.3(6)
C26 Ti1 C28 C27 37.0(5)
